data_7039825
loop_
_publ_author_name
'Wedlock, Louise E.'
'Barnard, Peter J.'
'Filipovska, Aleksandra'
'Skelton, Brian W.'
'Berners-Price, Susan J'
'Baker, Murray V.'

_publ_section_title
;
 Dinuclear Au(i) N-heterocyclic carbene complexes derived from
 unsymmetrical azolium cyclophane salts: potential probes for live cell
 imaging applications.
;
_journal_issue 30
_journal_name_full 'Dalton transactions (Cambridge, England : 2003)'
_journal_page_first 12221
_journal_page_last 12236
_journal_paper_doi 10.1039/c6dt01409g
_journal_volume 45
_journal_year 2016
_chemical_formula_moiety 'C26 H26 N4, 2(Br)'
_chemical_formula_sum 'C26 H26 Br2 N4'
_chemical_formula_weight 554.33
_space_group_IT_number 14
_symmetry_cell_setting monoclinic
_symmetry_Int_Tables_number 14
_symmetry_space_group_name_Hall '-P 2yn'
_symmetry_space_group_name_H-M 'P 1 21/n 1'
_atom_sites_solution_hydrogens geom
_audit_creation_date 2015-01-20T10:02:23-00:00
_audit_creation_method 'WinGX routine CIF_UPDATE'
_audit_update_record
;
2015-10-21 deposited with the CCDC.
2016-07-04 downloaded from the CCDC.
;
_cell_angle_alpha 90
_cell_angle_beta 97.140(9)
_cell_angle_gamma 90
_cell_formula_units_Z 4
_cell_length_a 12.6464(10)
_cell_length_b 13.5603(10)
_cell_length_c 13.6869(10)
_cell_measurement_reflns_used 25290
_cell_measurement_temperature 100(2)
_cell_measurement_theta_max 31.5043
_cell_measurement_theta_min 2.5476
_cell_volume 2329.0(3)
_computing_cell_refinement
;
        CrysAlis RED, Oxford Diffraction Ltd.,
        Version 1.171.31.7 (release 18-10-2006 CrysAlis171 .NET)
        (compiled Oct 18 2006,16:28:17)
;
_computing_data_collection
;
        CrysAlis CCD, Oxford Diffraction Ltd.,
        Version 1.171.31.7 (release 18-10-2006 CrysAlis171 .NET)
        (compiled Oct 18 2006,16:28:17)
;
_computing_data_reduction
;
        CrysAlis RED, Oxford Diffraction Ltd.,
        Version 1.171.31.7 (release 18-10-2006 CrysAlis171 .NET)
        (compiled Oct 18 2006,16:28:17)
;
_computing_molecular_graphics 'Diamond (Brandenburg, K., (1999)'
_computing_publication_material 'WinGX Farrugia, L. J. (1999)'
_computing_structure_refinement 'SHELXL-2014/7 (Sheldrick, 2014)'
_computing_structure_solution 'SIR92 (Altomare et al., 1994)'
_diffrn_ambient_temperature 100(2)
_diffrn_detector_area_resol_mean 16.0009
_diffrn_measured_fraction_theta_full 0.998
_diffrn_measured_fraction_theta_max 0.94
_diffrn_measurement_device_type
;
 Oxford Diffraction Xcalibur diffractometer
;
_diffrn_measurement_method '\w scans'
_diffrn_orient_matrix_UB_11 0.0165628717
_diffrn_orient_matrix_UB_12 -0.022263186
_diffrn_orient_matrix_UB_13 0.0461459159
_diffrn_orient_matrix_UB_21 0.0185386037
_diffrn_orient_matrix_UB_22 0.0463002825
_diffrn_orient_matrix_UB_23 0.0191818794
_diffrn_orient_matrix_UB_31 -0.0507001308
_diffrn_orient_matrix_UB_32 0.0095546301
_diffrn_orient_matrix_UB_33 0.0148495623
_diffrn_radiation_monochromator graphite
_diffrn_radiation_type MoK\a
_diffrn_radiation_wavelength 0.71073
_diffrn_reflns_av_R_equivalents 0.0433
_diffrn_reflns_av_unetI/netI 0.0748
_diffrn_reflns_Laue_measured_fraction_full 0.998
_diffrn_reflns_Laue_measured_fraction_max 0.94
_diffrn_reflns_limit_h_max 18
_diffrn_reflns_limit_h_min -18
_diffrn_reflns_limit_k_max 19
_diffrn_reflns_limit_k_min -19
_diffrn_reflns_limit_l_max 19
_diffrn_reflns_limit_l_min -19
_diffrn_reflns_number 64688
_diffrn_reflns_point_group_measured_fraction_full 0.998
_diffrn_reflns_point_group_measured_fraction_max 0.94
_diffrn_reflns_theta_full 30.75
_diffrn_reflns_theta_max 31.581
_diffrn_reflns_theta_min 2.556
_exptl_absorpt_coefficient_mu 3.503
_exptl_absorpt_correction_T_max 1.2228
_exptl_absorpt_correction_T_min 0.58181
_exptl_absorpt_correction_type multi-scan
_exptl_absorpt_process_details
;
      CrysAlis RED, Oxford Diffraction Ltd.,
        Empirical absorption correction using spherical harmonics,
 implemented in SCALE3 ABSPACK scaling algorithm.

;
_exptl_crystal_colour colourless
_exptl_crystal_density_diffrn 1.581
_exptl_crystal_description plate
_exptl_crystal_F_000 1120
_exptl_crystal_size_max 0.45
_exptl_crystal_size_mid 0.33
_exptl_crystal_size_min 0.07
_refine_diff_density_max 2.049
_refine_diff_density_min -0.785
_refine_diff_density_rms 0.23
_refine_ls_extinction_method none
_refine_ls_goodness_of_fit_ref 0.983
_refine_ls_hydrogen_treatment constr
_refine_ls_matrix_type full
_refine_ls_number_parameters 308
_refine_ls_number_reflns 7480
_refine_ls_number_restraints 0
_refine_ls_restrained_S_all 0.983
_refine_ls_R_factor_all 0.0813
_refine_ls_R_factor_gt 0.0506
_refine_ls_shift/su_max 0.001
_refine_ls_shift/su_mean 0
_refine_ls_structure_factor_coef Fsqd
_refine_ls_weighting_details 'w=1/[\s^2^(Fo^2^)+(0.0535P)^2^+16.7251P] where P=(Fo^2^+2Fc^2^)/3'
_refine_ls_weighting_scheme calc
_refine_ls_wR_factor_gt 0.145
_refine_ls_wR_factor_ref 0.1562
_reflns_number_gt 5078
_reflns_number_total 7480
_reflns_threshold_expression 'I > 2\s(I)'
_cod_data_source_file c6dt01409g3.cif
_cod_data_source_block lw1p55
_cod_depositor_comments 'Adding full bibliography for 7039821--7039830.cif.'
_cod_original_sg_symbol_H-M 'P 21/n'
_cod_database_code 7039825

loop_
_symmetry_equiv_pos_as_xyz
'x, y, z'
'-x+1/2, y+1/2, -z+1/2'
'-x, -y, -z'
'x-1/2, -y-1/2, z-1/2'

loop_
_atom_site_label
_atom_site_type_symbol
_atom_site_fract_x
_atom_site_fract_y
_atom_site_fract_z
_atom_site_U_iso_or_equiv
_atom_site_adp_type
_atom_site_occupancy
_atom_site_calc_flag
_atom_site_disorder_assembly
_atom_site_disorder_group
Br1 Br 0.34053(3) 0.36035(3) 0.03931(4) 0.02480(12) Uani 1 d . .
Br2 Br 0.36967(4) 0.35911(4) 0.53475(3) 0.02556(12) Uani 1 d . .
C11 C 0.2118(8) 0.1273(8) 0.1409(7) 0.028(2) Uani 0.5 d A 1
H11A H 0.141 0.1476 0.1079 0.034 Uiso 0.5 calc A 1
H11B H 0.2469 0.1862 0.1729 0.034 Uiso 0.5 calc A 1
C12 C 0.1973(7) 0.0502(8) 0.2190(8) 0.027(2) Uani 0.5 d A 1
H12A H 0.2441 -0.0071 0.2114 0.033 Uiso 0.5 calc A 1
H12B H 0.1225 0.0269 0.2111 0.033 Uiso 0.5 calc A 1
C11' C 0.1982(7) 0.0590(6) 0.1433(7) 0.0192(16) Uani 0.5 d A 2
H11C H 0.1274 0.0443 0.1068 0.023 Uiso 0.5 calc A 2
H11D H 0.2252 -0.0026 0.1765 0.023 Uiso 0.5 calc A 2
C12' C 0.1839(7) 0.1369(7) 0.2232(7) 0.0212(16) Uani 0.5 d A 2
H12C H 0.2224 0.198 0.2094 0.025 Uiso 0.5 calc A 2
H12D H 0.1073 0.1532 0.2212 0.025 Uiso 0.5 calc A 2
C1 C 0.2767(4) 0.0895(4) 0.0661(4) 0.0261(9) Uani 1 d . .
H1A H 0.2462 0.0261 0.0401 0.031 Uiso 0.5 calc A 1
H1B H 0.2727 0.1368 0.0107 0.031 Uiso 0.5 calc A 1
H1C H 0.2598 0.0499 0.0054 0.031 Uiso 0.5 calc A 2
H1D H 0.2652 0.1598 0.0484 0.031 Uiso 0.5 calc A 2
N21 N 0.3888(3) 0.0744(3) 0.1054(3) 0.0205(7) Uani 1 d . .
C22 C 0.4582(3) 0.1458(4) 0.1391(3) 0.0235(9) Uani 1 d . .
H22 H 0.4411 0.2139 0.1424 0.028 Uiso 1 calc . .
N23 N 0.5536(3) 0.1075(3) 0.1671(3) 0.0187(7) Uani 1 d . .
C23A C 0.5494(3) 0.0060(3) 0.1495(3) 0.0193(8) Uani 1 d . .
C24 C 0.6266(4) -0.0671(4) 0.1629(3) 0.0255(9) Uani 1 d . .
H24 H 0.698 -0.0528 0.1893 0.031 Uiso 1 calc . .
C25 C 0.5945(4) -0.1622(4) 0.1358(4) 0.0297(10) Uani 1 d . .
H25 H 0.6448 -0.2145 0.1448 0.036 Uiso 1 calc . .
C26 C 0.4894(4) -0.1828(4) 0.0955(4) 0.0272(10) Uani 1 d . .
H26 H 0.4707 -0.2487 0.077 0.033 Uiso 1 calc . .
C27 C 0.4121(4) -0.1103(4) 0.0819(3) 0.0230(9) Uani 1 d . .
H27 H 0.341 -0.1247 0.0548 0.028 Uiso 1 calc . .
C27A C 0.4442(3) -0.0144(3) 0.1100(3) 0.0191(8) Uani 1 d . .
C2 C 0.6507(3) 0.1626(3) 0.2086(3) 0.0231(9) Uani 1 d . .
H2A H 0.7054 0.1569 0.163 0.028 Uiso 1 calc . .
H2B H 0.6799 0.1324 0.2721 0.028 Uiso 1 calc . .
C31 C 0.5967(3) 0.3058(3) 0.3132(3) 0.0220(8) Uani 1 d . .
C32 C 0.6279(3) 0.2699(4) 0.2246(3) 0.0240(9) Uani 1 d . .
C33 C 0.6362(4) 0.3349(4) 0.1475(4) 0.0313(11) Uani 1 d . .
H33 H 0.6569 0.3106 0.0876 0.038 Uiso 1 calc . .
C34 C 0.6149(4) 0.4352(4) 0.1564(4) 0.0365(12) Uani 1 d . .
H34 H 0.6197 0.4785 0.1025 0.044 Uiso 1 calc . .
C35 C 0.5868(4) 0.4710(4) 0.2438(4) 0.0338(12) Uani 1 d . .
H35 H 0.5741 0.5396 0.2509 0.041 Uiso 1 calc . .
C36 C 0.5768(4) 0.4066(3) 0.3222(4) 0.0274(10) Uani 1 d . .
H36 H 0.5563 0.4316 0.382 0.033 Uiso 1 calc . .
C3 C 0.5874(4) 0.2414(3) 0.4016(3) 0.0213(8) Uani 1 d . .
H3A H 0.6565 0.2081 0.4212 0.026 Uiso 1 calc . .
H3B H 0.572 0.2835 0.4573 0.026 Uiso 1 calc . .
N41 N 0.5031(3) 0.1661(3) 0.3830(3) 0.0194(7) Uani 1 d . .
C42 C 0.3998(4) 0.1866(4) 0.3628(3) 0.0238(9) Uani 1 d . .
H42 H 0.3701 0.251 0.3598 0.029 Uiso 1 calc . .
N43 N 0.3439(3) 0.1032(3) 0.3471(3) 0.0225(7) Uani 1 d . .
C43A C 0.4141(3) 0.0234(3) 0.3585(3) 0.0201(8) Uani 1 d . .
C44 C 0.3968(4) -0.0775(4) 0.3514(3) 0.0236(9) Uani 1 d . .
H44 H 0.3276 -0.1045 0.3347 0.028 Uiso 1 calc . .
C45 C 0.4867(4) -0.1367(3) 0.3700(3) 0.0234(8) Uani 1 d . .
H45 H 0.4794 -0.2063 0.3646 0.028 Uiso 1 calc . .
C46 C 0.5888(4) -0.0953(3) 0.3967(3) 0.0233(9) Uani 1 d . .
H46 H 0.6483 -0.1381 0.4097 0.028 Uiso 1 calc . .
C47 C 0.6049(4) 0.0042(3) 0.4044(3) 0.0203(8) Uani 1 d . .
H47 H 0.6737 0.0313 0.4232 0.024 Uiso 1 calc . .
C47A C 0.5153(3) 0.0639(3) 0.3833(3) 0.0184(8) Uani 1 d . .
C4 C 0.2268(4) 0.0983(5) 0.3266(4) 0.0355(12) Uani 1 d . .
H4A H 0.196 0.1653 0.3282 0.043 Uiso 0.5 calc A 1
H4B H 0.1977 0.0575 0.3769 0.043 Uiso 0.5 calc A 1
H4C H 0.1953 0.1377 0.3766 0.043 Uiso 0.5 calc A 2
H4D H 0.2038 0.0291 0.3327 0.043 Uiso 0.5 calc A 2

loop_
_atom_site_aniso_label
_atom_site_aniso_U_11
_atom_site_aniso_U_22
_atom_site_aniso_U_33
_atom_site_aniso_U_23
_atom_site_aniso_U_13
_atom_site_aniso_U_12
Br1 0.0206(2) 0.0193(2) 0.0344(2) -0.00047(19) 0.00297(16) 0.00052(17)
Br2 0.0271(2) 0.0213(2) 0.0286(2) -0.00136(18) 0.00448(17) 0.00605(17)
C11 0.022(4) 0.036(6) 0.025(4) 0.003(4) -0.001(3) -0.001(4)
C12 0.014(4) 0.034(5) 0.034(5) 0.002(4) 0.002(3) -0.005(3)
C11' 0.017(4) 0.015(4) 0.026(5) 0.004(3) 0.002(3) -0.001(3)
C12' 0.016(3) 0.018(4) 0.029(4) 0.000(4) 0.000(3) 0.002(3)
C1 0.020(2) 0.031(3) 0.026(2) 0.0000(19) -0.0035(16) 0.0020(17)
N21 0.0182(16) 0.0228(18) 0.0202(17) -0.0006(14) 0.0010(13) -0.0023(14)
C22 0.023(2) 0.029(2) 0.0185(19) 0.0009(18) 0.0030(15) -0.0024(18)
N23 0.0170(16) 0.0244(18) 0.0146(16) -0.0019(13) 0.0015(12) -0.0015(13)
C23A 0.0196(19) 0.025(2) 0.0137(18) -0.0044(15) 0.0043(15) -0.0027(16)
C24 0.020(2) 0.036(3) 0.020(2) -0.0080(19) 0.0021(16) 0.0029(18)
C25 0.030(2) 0.033(3) 0.026(2) -0.0085(19) 0.0038(18) 0.0053(19)
C26 0.031(2) 0.025(2) 0.026(2) -0.0056(18) 0.0051(18) 0.0016(18)
C27 0.024(2) 0.026(2) 0.0180(19) -0.0023(17) -0.0001(16) -0.0017(17)
C27A 0.0170(18) 0.024(2) 0.0163(19) -0.0006(16) 0.0021(15) -0.0012(15)
C2 0.0148(17) 0.034(2) 0.021(2) -0.0054(18) 0.0029(15) -0.0050(17)
C31 0.0176(19) 0.022(2) 0.026(2) -0.0002(17) -0.0003(16) -0.0035(16)
C32 0.018(2) 0.027(2) 0.026(2) 0.0006(18) 0.0003(16) -0.0077(16)
C33 0.026(2) 0.040(3) 0.027(2) 0.004(2) 0.0009(18) -0.015(2)
C34 0.035(3) 0.032(3) 0.042(3) 0.013(2) -0.002(2) -0.012(2)
C35 0.027(2) 0.020(2) 0.051(3) 0.009(2) -0.004(2) -0.0072(18)
C36 0.025(2) 0.021(2) 0.035(3) 0.0021(19) -0.0022(18) -0.0007(17)
C3 0.026(2) 0.019(2) 0.019(2) -0.0041(16) 0.0009(16) 0.0013(16)
N41 0.0218(17) 0.0208(17) 0.0160(16) -0.0013(13) 0.0035(13) 0.0016(13)
C42 0.026(2) 0.028(2) 0.018(2) -0.0018(17) 0.0053(16) 0.0037(18)
N43 0.0214(18) 0.0278(19) 0.0183(17) 0.0000(15) 0.0029(14) 0.0016(15)
C43A 0.021(2) 0.025(2) 0.0144(18) 0.0001(16) 0.0053(15) 0.0019(16)
C44 0.027(2) 0.028(2) 0.0162(19) -0.0020(17) 0.0044(16) -0.0054(18)
C45 0.034(2) 0.0189(19) 0.0190(19) -0.0039(17) 0.0089(17) -0.0051(18)
C46 0.030(2) 0.021(2) 0.020(2) -0.0021(16) 0.0061(17) 0.0056(17)
C47 0.024(2) 0.022(2) 0.0152(19) 0.0003(15) 0.0036(15) 0.0010(16)
C47A 0.025(2) 0.019(2) 0.0118(17) -0.0018(15) 0.0045(14) 0.0017(15)
C4 0.020(2) 0.060(4) 0.027(2) 0.004(2) 0.0051(18) 0.000(2)

loop_
_atom_type_symbol
_atom_type_description
_atom_type_scat_dispersion_real
_atom_type_scat_dispersion_imag
_atom_type_scat_source
C C 0.0033 0.0016 'International Tables Vol C Tables 4.2.6.8 and 6.1.1.4'
H H 0 0 'International Tables Vol C Tables 4.2.6.8 and 6.1.1.4'
Br Br -0.2901 2.4595 'International Tables Vol C Tables 4.2.6.8 and 6.1.1.4'
N N 0.0061 0.0033 'International Tables Vol C Tables 4.2.6.8 and 6.1.1.4'

loop_
_geom_angle_atom_site_label_1
_geom_angle_atom_site_label_2
_geom_angle_atom_site_label_3
_geom_angle
C1 C11 C12 111.9(8)
C1 C11 H11A 109.2
C12 C11 H11A 109.2
C1 C11 H11B 109.2
C12 C11 H11B 109.2
H11A C11 H11B 107.9
C11 C12 C4 109.2(7)
C11 C12 H12A 109.8
C4 C12 H12A 109.8
C11 C12 H12B 109.8
C4 C12 H12B 109.8
H12A C12 H12B 108.3
C12' C11' C1 115.4(7)
C12' C11' H11C 108.4
C1 C11' H11C 108.4
C12' C11' H11D 108.4
C1 C11' H11D 108.4
H11C C11' H11D 107.5
C4 C12' C11' 111.0(7)
C4 C12' H12C 109.4
C11' C12' H12C 109.4
C4 C12' H12D 109.4
C11' C12' H12D 109.4
H12C C12' H12D 108
N21 C1 C11 112.9(5)
N21 C1 C11' 112.0(5)
N21 C1 H1A 109
C11 C1 H1A 109
N21 C1 H1B 109
C11 C1 H1B 109
H1A C1 H1B 107.8
N21 C1 H1C 109.2
C11' C1 H1C 109.2
N21 C1 H1D 109.2
C11' C1 H1D 109.2
H1C C1 H1D 107.9
C22 N21 C27A 107.6(4)
C22 N21 C1 125.7(4)
C27A N21 C1 126.6(4)
N23 C22 N21 110.4(4)
N23 C22 H22 124.8
N21 C22 H22 124.8
C22 N23 C23A 108.8(4)
C22 N23 C2 126.3(4)
C23A N23 C2 124.9(4)
C24 C23A C27A 121.9(4)
C24 C23A N23 132.1(4)
C27A C23A N23 106.0(4)
C23A C24 C25 116.8(4)
C23A C24 H24 121.6
C25 C24 H24 121.6
C24 C25 C26 121.4(5)
C24 C25 H25 119.3
C26 C25 H25 119.3
C27 C26 C25 122.1(5)
C27 C26 H26 119
C25 C26 H26 119
C26 C27 C27A 116.5(4)
C26 C27 H27 121.7
C27A C27 H27 121.7
N21 C27A C23A 107.2(4)
N21 C27A C27 131.6(4)
C23A C27A C27 121.2(4)
N23 C2 C32 112.1(4)
N23 C2 H2A 109.2
C32 C2 H2A 109.2
N23 C2 H2B 109.2
C32 C2 H2B 109.2
H2A C2 H2B 107.9
C32 C31 C36 119.2(4)
C32 C31 C3 123.3(4)
C36 C31 C3 117.5(4)
C33 C32 C31 119.3(5)
C33 C32 C2 118.0(4)
C31 C32 C2 122.7(4)
C32 C33 C34 121.3(5)
C32 C33 H33 119.4
C34 C33 H33 119.4
C35 C34 C33 119.5(5)
C35 C34 H34 120.2
C33 C34 H34 120.2
C34 C35 C36 120.2(5)
C34 C35 H35 119.9
C36 C35 H35 119.9
C35 C36 C31 120.4(5)
C35 C36 H36 119.8
C31 C36 H36 119.8
N41 C3 C31 112.9(4)
N41 C3 H3A 109
C31 C3 H3A 109
N41 C3 H3B 109
C31 C3 H3B 109
H3A C3 H3B 107.8
C42 N41 C47A 108.3(4)
C42 N41 C3 124.1(4)
C47A N41 C3 127.6(4)
N41 C42 N43 110.0(4)
N41 C42 H42 125
N43 C42 H42 125
C42 N43 C43A 108.8(4)
C42 N43 C4 124.5(4)
C43A N43 C4 126.6(4)
C44 C43A N43 131.6(4)
C44 C43A C47A 122.5(4)
N43 C43A C47A 105.8(4)
C45 C44 C43A 116.0(4)
C45 C44 H44 122
C43A C44 H44 122
C44 C45 C46 121.2(4)
C44 C45 H45 119.4
C46 C45 H45 119.4
C47 C46 C45 122.4(4)
C47 C46 H46 118.8
C45 C46 H46 118.8
C46 C47 C47A 116.6(4)
C46 C47 H47 121.7
C47A C47 H47 121.7
C47 C47A C43A 121.3(4)
C47 C47A N41 131.7(4)
C43A C47A N41 107.1(4)
N43 C4 C12' 113.0(5)
N43 C4 C12 107.8(5)
N43 C4 H4A 110.1
C12 C4 H4A 110.1
N43 C4 H4B 110.1
C12 C4 H4B 110.1
H4A C4 H4B 108.5
N43 C4 H4C 109
C12' C4 H4C 109
N43 C4 H4D 109
C12' C4 H4D 109
H4C C4 H4D 107.8

loop_
_geom_bond_atom_site_label_1
_geom_bond_atom_site_label_2
_geom_bond_distance
C11 C1 1.480(11)
C11 C12 1.523(14)
C11 H11A 0.99
C11 H11B 0.99
C12 C4 1.612(12)
C12 H12A 0.99
C12 H12B 0.99
C11' C12' 1.548(12)
C11' C1 1.591(10)
C11' H11C 0.99
C11' H11D 0.99
C12' C4 1.543(10)
C12' H12C 0.99
C12' H12D 0.99
C1 N21 1.466(6)
C1 H1A 0.99
C1 H1B 0.99
C1 H1C 0.99
C1 H1D 0.99
N21 C22 1.349(6)
N21 C27A 1.392(6)
C22 N23 1.326(6)
C22 H22 0.95
N23 C23A 1.398(6)
N23 C2 1.488(5)
C23A C24 1.387(6)
C23A C27A 1.400(6)
C24 C25 1.389(7)
C24 H24 0.95
C25 C26 1.402(7)
C25 H25 0.95
C26 C27 1.382(7)
C26 H26 0.95
C27 C27A 1.402(6)
C27 H27 0.95
C2 C32 1.505(7)
C2 H2A 0.99
C2 H2B 0.99
C31 C32 1.407(7)
C31 C36 1.399(6)
C31 C3 1.510(6)
C32 C33 1.389(7)
C33 C34 1.395(8)
C33 H33 0.95
C34 C35 1.378(9)
C34 H34 0.95
C35 C36 1.402(7)
C35 H35 0.95
C36 H36 0.95
C3 N41 1.476(6)
C3 H3A 0.99
C3 H3B 0.99
N41 C42 1.331(6)
N41 C47A 1.393(6)
C42 N43 1.337(6)
C42 H42 0.95
N43 C43A 1.396(6)
N43 C4 1.474(6)
C43A C44 1.387(7)
C43A C47A 1.395(6)
C44 C45 1.389(7)
C44 H44 0.95
C45 C46 1.413(7)
C45 H45 0.95
C46 C47 1.367(6)
C46 H46 0.95
C47 C47A 1.394(6)
C47 H47 0.95
C4 H4A 0.99
C4 H4B 0.99
C4 H4C 0.99
C4 H4D 0.99

loop_
_geom_hbond_atom_site_label_D
_geom_hbond_atom_site_label_H
_geom_hbond_atom_site_label_A
_geom_hbond_distance_DH
_geom_hbond_distance_HA
_geom_hbond_distance_DA
_geom_hbond_angle_DHA
C22 H22 Br1 0.95 2.67 3.470(5) 142.7
C42 H42 Br2 0.95 2.81 3.374(5) 119.1
